data_7019015
loop_
_publ_author_name
'Gokulnath, Sabapathi'
'Toganoh, Motoki'
'Yamaguchi, Keisuke'
'Mori, Shigeki'
'Uno, Hidemitsu'
'Furuta, Hiroyuki'

_publ_section_title
;
 Confusion of M\"obius aromaticity: disruption of annulenic pathway in
 singly N-confused [28]hexaphyrin and its mono-Pd(ii) complex
;
_journal_issue 20
_journal_name_full 'Dalton Transactions'
_journal_page_first 6283
_journal_paper_doi 10.1039/c2dt30306j
_journal_volume 41
_journal_year 2012
_chemical_formula_moiety 'C66 H16 F30 N6'
_chemical_formula_sum 'C66 H16 F30 N6'
_chemical_formula_weight 1462.85
_space_group_IT_number 14
_symmetry_cell_setting monoclinic
_symmetry_Int_Tables_number 14
_symmetry_space_group_name_Hall '-P 2ybc'
_symmetry_space_group_name_H-M 'P 1 21/c 1'
_atom_sites_solution_hydrogens geom
_atom_sites_solution_primary direct
_atom_sites_solution_secondary difmap
_audit_creation_method SHELXL-97
_cell_angle_alpha 90.00
_cell_angle_beta 97.955(2)
_cell_angle_gamma 90.00
_cell_formula_units_Z 4
_cell_length_a 13.3440(4)
_cell_length_b 23.6138(7)
_cell_length_c 19.8359(6)
_cell_measurement_reflns_used 30288
_cell_measurement_temperature 100(2)
_cell_measurement_theta_max 68.2
_cell_measurement_theta_min 3.3
_cell_volume 6190.2(3)
_computing_cell_refinement PROCESS-AUTO
_computing_data_collection PROCESS-AUTO
_computing_data_reduction CrystalStructure
_computing_publication_material 'CrystalStructure 3.8'
_computing_structure_refinement 'SHELXL-97 (Sheldrick, 1997)'
_computing_structure_solution 'SHELXS-97 (Sheldrick, 1990)'
_diffrn_ambient_temperature 100(2)
_diffrn_detector_area_resol_mean 10.00
_diffrn_measured_fraction_theta_full 0.988
_diffrn_measured_fraction_theta_max 0.988
_diffrn_measurement_device_type 'Rigaku RAXIS-RAPID'
_diffrn_measurement_method \w
_diffrn_radiation_monochromator graphite
_diffrn_radiation_source 'fine-focus sealed tube'
_diffrn_radiation_type CuK\a
_diffrn_radiation_wavelength 1.54187
_diffrn_reflns_av_R_equivalents 0.0625
_diffrn_reflns_av_sigmaI/netI 0.0525
_diffrn_reflns_limit_h_max 16
_diffrn_reflns_limit_h_min -15
_diffrn_reflns_limit_k_max 28
_diffrn_reflns_limit_k_min -28
_diffrn_reflns_limit_l_max 22
_diffrn_reflns_limit_l_min -22
_diffrn_reflns_number 70388
_diffrn_reflns_theta_full 68.22
_diffrn_reflns_theta_max 68.22
_diffrn_reflns_theta_min 3.34
_exptl_absorpt_coefficient_mu 1.417
_exptl_absorpt_correction_T_max 0.8713
_exptl_absorpt_correction_T_min 0.8156
_exptl_absorpt_correction_type multi-scan
_exptl_absorpt_process_details
;

Higashi, T. (1995). Program for Absorption Correction.

Rigaku Corporation, Tokyo, Japan.

;
_exptl_crystal_colour violet
_exptl_crystal_density_diffrn 1.570
_exptl_crystal_density_method 'not measured'
_exptl_crystal_description prism
_exptl_crystal_F_000 2896
_exptl_crystal_size_max 0.15
_exptl_crystal_size_mid 0.12
_exptl_crystal_size_min 0.10
_refine_diff_density_max 0.701
_refine_diff_density_min -0.510
_refine_diff_density_rms 0.080
_refine_ls_extinction_method none
_refine_ls_goodness_of_fit_ref 1.084
_refine_ls_hydrogen_treatment constr
_refine_ls_matrix_type full
_refine_ls_number_parameters 1007
_refine_ls_number_reflns 11179
_refine_ls_number_restraints 66
_refine_ls_restrained_S_all 1.085
_refine_ls_R_factor_all 0.1080
_refine_ls_R_factor_gt 0.0854
_refine_ls_shift/su_max 0.000
_refine_ls_shift/su_mean 0.000
_refine_ls_structure_factor_coef Fsqd
_refine_ls_weighting_details 'calc w=1/[\s^2^(Fo^2^)+(0.1743P)^2^+0.0000P] where P=(Fo^2^+2Fc^2^)/3'
_refine_ls_weighting_scheme calc
_refine_ls_wR_factor_gt 0.2455
_refine_ls_wR_factor_ref 0.2735
_reflns_number_gt 7420
_reflns_number_total 11179
_reflns_threshold_expression >2sigma(I)
_cod_data_source_file c2dt30306j.txt
_cod_data_source_block shelxl
_cod_original_sg_symbol_H-M 'P 21/c'
_cod_database_code 7019015

loop_
_symmetry_equiv_pos_as_xyz
'x, y, z'
'-x, y+1/2, -z+1/2'
'-x, -y, -z'
'x, -y-1/2, z-1/2'

loop_
_atom_site_label
_atom_site_type_symbol
_atom_site_fract_x
_atom_site_fract_y
_atom_site_fract_z
_atom_site_U_iso_or_equiv
_atom_site_adp_type
_atom_site_occupancy
_atom_site_symmetry_multiplicity
_atom_site_calc_flag
_atom_site_refinement_flags
_atom_site_disorder_assembly
_atom_site_disorder_group
F1A F 0.4687(3) 0.71431(14) 1.11714(16) 0.0706(9) Uani 0.775(4) 1 d P A 1
F2A F 0.6202(2) 0.68393(14) 1.04798(18) 0.0828(11) Uani 0.775(4) 1 d P A 1
F3A F 0.7232(3) 0.76357(19) 0.9902(2) 0.0898(13) Uani 0.775(4) 1 d P A 1
F4A F 0.6829(3) 0.87558(19) 1.0081(2) 0.1061(14) Uani 0.775(4) 1 d P A 1
F5A F 0.5298(3) 0.90568(16) 1.0758(2) 0.0825(12) Uani 0.775(4) 1 d P A 1
F1B F 0.536(3) 0.7550(18) 1.095(2) 0.081(8) Uani 0.225(4) 1 d PU A 2
F2B F 0.6758(14) 0.7421(11) 1.0244(11) 0.130(7) Uani 0.225(4) 1 d PU A 2
F3B F 0.7161(10) 0.8401(9) 0.9614(8) 0.131(6) Uani 0.225(4) 1 d PU A 2
F4B F 0.6176(12) 0.9342(8) 0.9851(7) 0.127(6) Uani 0.225(4) 1 d PU A 2
F5B F 0.4663(11) 0.9366(6) 1.0626(7) 0.092(4) Uani 0.225(4) 1 d PU A 2
F6 F 0.39919(17) 0.68393(9) 0.95966(12) 0.0681(6) Uani 1 1 d . . .
F7 F 0.55389(17) 0.69572(11) 0.88769(12) 0.0737(7) Uani 1 1 d . A .
F8 F 0.53160(19) 0.76133(13) 0.77336(14) 0.0909(8) Uani 1 1 d . . .
F9 F 0.3529(2) 0.81440(15) 0.73334(16) 0.1129(11) Uani 1 1 d . A .
F10 F 0.20041(19) 0.80542(13) 0.80738(14) 0.0915(9) Uani 1 1 d . . .
F11 F 0.02173(17) 0.52366(9) 0.93654(13) 0.0710(7) Uani 1 1 d . A .
F12 F -0.04886(19) 0.42565(10) 0.88101(16) 0.0919(9) Uani 1 1 d . . .
F13 F -0.2343(2) 0.42139(11) 0.80492(16) 0.0948(9) Uani 1 1 d . A .
F14 F -0.3506(2) 0.51537(12) 0.79001(17) 0.1043(11) Uani 1 1 d . . .
F15 F -0.28432(18) 0.61307(10) 0.84995(15) 0.0889(8) Uani 1 1 d . A .
F16 F 0.03006(17) 0.65403(9) 1.21780(11) 0.0650(6) Uani 1 1 d . . .
F17 F 0.0166(2) 0.63581(10) 1.34995(12) 0.0804(7) Uani 1 1 d . A .
F18 F -0.1256(2) 0.69002(11) 1.41050(11) 0.0900(9) Uani 1 1 d . . .
F19 F -0.2532(2) 0.76502(11) 1.33878(14) 0.0857(8) Uani 1 1 d . A .
F20 F -0.24142(17) 0.78385(10) 1.20553(12) 0.0685(6) Uani 1 1 d . . .
F21 F -0.2306(2) 0.93122(10) 1.17222(17) 0.0931(9) Uani 1 1 d . A .
F22 F -0.3754(2) 1.00763(13) 1.1288(2) 0.1233(13) Uani 1 1 d . . .
F23 F -0.3330(2) 1.09617(13) 1.0509(2) 0.1339(14) Uani 1 1 d . A .
F24 F -0.1419(3) 1.10865(12) 1.01622(17) 0.1115(11) Uani 1 1 d . . .
F25 F 0.0049(2) 1.03452(10) 1.06360(12) 0.0763(7) Uani 1 1 d . A .
F26 F 0.2474(2) 0.92334(14) 1.43387(13) 0.0941(9) Uani 1 1 d . . .
F27 F 0.3257(3) 0.98510(18) 1.54275(15) 0.1273(13) Uani 1 1 d . A .
F28 F 0.4484(2) 1.07174(13) 1.53104(17) 0.1192(13) Uani 1 1 d . . .
F29 F 0.5011(3) 1.09713(14) 1.4062(2) 0.1517(16) Uani 1 1 d . A .
F30 F 0.4220(3) 1.03829(13) 1.29519(18) 0.1150(11) Uani 1 1 d . . .
N1 N 0.3189(2) 0.87992(12) 1.21108(15) 0.0537(7) Uani 1 1 d . . .
H1 H 0.2555 0.8748 1.1930 0.064 Uiso 1 1 calc R . .
N2 N 0.3106(2) 0.78940(12) 1.02055(15) 0.0502(7) Uani 1 1 d . A .
H2 H 0.3625 0.7938 0.9980 0.060 Uiso 1 1 calc R . .
N3 N 0.0437(2) 0.69603(12) 0.93147(15) 0.0509(7) Uani 1 1 d . A .
H3 H 0.0279 0.7147 0.9670 0.061 Uiso 1 1 calc R . .
N4 N -0.0848(2) 0.69097(11) 1.02311(14) 0.0481(7) Uani 1 1 d . A .
N5 N -0.0865(2) 0.80896(12) 1.05412(15) 0.0533(7) Uani 1 1 d . A .
H5 H -0.1053 0.7887 1.0173 0.064 Uiso 1 1 calc R . .
N6 N 0.1350(2) 0.92773(12) 1.21836(15) 0.0498(7) Uani 1 1 d . A .
C1 C 0.3493(3) 0.91066(15) 1.26883(19) 0.0546(9) Uani 1 1 d . . .
C2 C 0.4578(3) 0.90316(16) 1.2844(2) 0.0585(9) Uani 1 1 d . . .
H2A H 0.4995 0.9170 1.3236 0.070 Uiso 1 1 calc R . .
C3 C 0.4889(3) 0.87334(17) 1.2339(2) 0.0632(10) Uani 1 1 d . . .
H3A H 0.5571 0.8636 1.2305 0.076 Uiso 1 1 calc R . .
C4 C 0.4019(3) 0.85815(16) 1.1852(2) 0.0567(9) Uani 1 1 d . A .
C5 C 0.3995(3) 0.82800(17) 1.12550(19) 0.0569(9) Uani 1 1 d . . .
C6 C 0.3096(3) 0.80699(14) 1.08624(18) 0.0512(8) Uani 1 1 d . A .
C7 C 0.2135(3) 0.79330(17) 1.1023(2) 0.0605(10) Uani 1 1 d . . .
H7 H 0.1895 0.8008 1.1443 0.073 Uiso 1 1 calc R A .
C8 C 0.1597(3) 0.76698(17) 1.0465(2) 0.0621(10) Uani 1 1 d . A .
H8 H 0.0925 0.7531 1.0437 0.075 Uiso 1 1 calc R . .
C9 C 0.2215(3) 0.76422(15) 0.99413(19) 0.0514(8) Uani 1 1 d . . .
C10 C 0.2090(3) 0.73926(15) 0.92765(19) 0.0516(8) Uani 1 1 d . A .
C11 C 0.1272(3) 0.70696(15) 0.90043(17) 0.0500(8) Uani 1 1 d . . .
C12 C 0.1173(3) 0.67162(15) 0.84040(18) 0.0534(9) Uani 1 1 d . A .
H12 H 0.1611 0.6717 0.8065 0.064 Uiso 1 1 calc R . .
C13 C 0.0350(3) 0.63840(15) 0.84097(18) 0.0521(8) Uani 1 1 d . . .
H13 H 0.0118 0.6105 0.8079 0.063 Uiso 1 1 calc R A .
C14 C -0.0119(3) 0.65238(14) 0.90010(18) 0.0504(8) Uani 1 1 d . A .
C15 C -0.0892(3) 0.62551(14) 0.92795(18) 0.0482(8) Uani 1 1 d . . .
C16 C -0.1152(2) 0.64168(14) 0.99222(17) 0.0470(8) Uani 1 1 d . A .
C17 C -0.1678(3) 0.60694(15) 1.03673(19) 0.0516(8) Uani 1 1 d . . .
H17 H -0.1989 0.5713 1.0259 0.062 Uiso 1 1 calc R A .
C18 C -0.1642(3) 0.63477(14) 1.09607(19) 0.0498(8) Uani 1 1 d . A .
H18 H -0.1905 0.6221 1.1356 0.060 Uiso 1 1 calc R . .
C19 C -0.1126(3) 0.68789(13) 1.08812(17) 0.0466(8) Uani 1 1 d . . .
C20 C -0.0939(3) 0.73084(14) 1.13517(17) 0.0471(8) Uani 1 1 d . A .
C21 C -0.0669(3) 0.78753(14) 1.11917(17) 0.0482(8) Uani 1 1 d . . .
C22 C -0.0725(3) 0.86543(15) 1.05501(19) 0.0560(9) Uani 1 1 d . . .
H22 H -0.0837 0.8898 1.0166 0.067 Uiso 1 1 calc R A .
C23 C -0.0343(3) 0.83251(14) 1.16133(18) 0.0482(8) Uani 1 1 d . A .
H23 H -0.0124 0.8303 1.2089 0.058 Uiso 1 1 calc R . .
C24 C -0.0391(3) 0.88208(14) 1.12165(17) 0.0481(8) Uani 1 1 d . A .
C25 C -0.0273(3) 0.93974(14) 1.14629(19) 0.0510(8) Uani 1 1 d . . .
C26 C 0.0454(3) 0.95760(14) 1.19718(18) 0.0498(8) Uani 1 1 d . A .
C27 C 0.0429(3) 1.00818(14) 1.23893(19) 0.0542(9) Uani 1 1 d . . .
H27 H -0.0078 1.0367 1.2341 0.065 Uiso 1 1 calc R A .
C28 C 0.1259(3) 1.00678(15) 1.2855(2) 0.0576(9) Uani 1 1 d . A .
H28 H 0.1430 1.0328 1.3218 0.069 Uiso 1 1 calc R . .
C29 C 0.1845(3) 0.95801(14) 1.26979(18) 0.0509(8) Uani 1 1 d . . .
C30 C 0.2861(3) 0.94602(15) 1.29959(19) 0.0535(9) Uani 1 1 d . A .
C31A C 0.4933(4) 0.8113(2) 1.0998(3) 0.0544(13) Uani 0.775(4) 1 d P A 1
C32A C 0.5175(12) 0.7503(8) 1.0958(11) 0.067(5) Uani 0.775(4) 1 d P A 1
C33A C 0.5981(4) 0.7389(2) 1.0564(3) 0.0641(14) Uani 0.775(4) 1 d P A 1
C34A C 0.6524(5) 0.7798(4) 1.0274(4) 0.0714(18) Uani 0.775(4) 1 d P A 1
C35A C 0.6296(5) 0.8350(3) 1.0363(4) 0.0750(17) Uani 0.775(4) 1 d P A 1
C36A C 0.5515(4) 0.8505(2) 1.0716(3) 0.0633(14) Uani 0.775(4) 1 d P A 1
C31B C 0.4939(13) 0.8380(10) 1.0867(10) 0.088(5) Uani 0.225(4) 1 d PGU A 2
C32B C 0.5479(15) 0.7887(9) 1.0787(11) 0.093(5) Uani 0.225(4) 1 d PGU A 2
C33B C 0.6230(15) 0.7885(10) 1.0366(13) 0.104(6) Uani 0.225(4) 1 d PGU A 2
C34B C 0.6441(13) 0.8376(11) 1.0025(10) 0.106(5) Uani 0.225(4) 1 d PGU A 2
C35B C 0.5900(14) 0.8869(10) 1.0105(9) 0.107(5) Uani 0.225(4) 1 d PGU A 2
C36B C 0.5149(13) 0.8871(9) 1.0526(11) 0.091(5) Uani 0.225(4) 1 d PGU A 2
C37 C 0.2943(3) 0.74502(15) 0.88623(19) 0.0530(9) Uani 1 1 d . . .
C38 C 0.3866(3) 0.71733(16) 0.90463(19) 0.0550(9) Uani 1 1 d . A .
C39 C 0.4666(3) 0.72303(18) 0.8683(2) 0.0621(10) Uani 1 1 d . . .
C40 C 0.4546(3) 0.7557(2) 0.8091(2) 0.0715(12) Uani 1 1 d . A .
C41 C 0.3640(3) 0.7831(2) 0.7900(2) 0.0763(13) Uani 1 1 d . . .
C42 C 0.2867(3) 0.77737(19) 0.8280(2) 0.0675(11) Uani 1 1 d . A .
C43 C -0.1292(3) 0.57132(14) 0.89530(18) 0.0521(8) Uani 1 1 d . A .
C44 C -0.0714(3) 0.52230(15) 0.9021(2) 0.0554(9) Uani 1 1 d . . .
C45 C -0.1072(3) 0.47198(16) 0.8735(2) 0.0659(11) Uani 1 1 d . A .
C46 C -0.2000(3) 0.46996(17) 0.8340(2) 0.0662(11) Uani 1 1 d . . .
C47 C -0.2584(3) 0.51784(18) 0.8265(2) 0.0699(12) Uani 1 1 d . A .
C48 C -0.2242(3) 0.56725(16) 0.8579(2) 0.0611(10) Uani 1 1 d . . .
C49 C -0.1043(3) 0.72006(14) 1.20768(17) 0.0477(8) Uani 1 1 d . . .
C50 C -0.0411(3) 0.68257(15) 1.24592(18) 0.0530(9) Uani 1 1 d . A .
C51 C -0.0471(3) 0.67269(17) 1.3145(2) 0.0619(10) Uani 1 1 d . . .
C52 C -0.1182(3) 0.70023(18) 1.34435(19) 0.0631(10) Uani 1 1 d . A .
C53 C -0.1827(3) 0.73886(17) 1.3090(2) 0.0631(10) Uani 1 1 d . . .
C54 C -0.1759(3) 0.74766(15) 1.24059(19) 0.0550(9) Uani 1 1 d . A .
C55 C -0.1093(3) 0.98056(15) 1.1189(2) 0.0577(9) Uani 1 1 d . A .
C56 C -0.2066(3) 0.97438(17) 1.1339(3) 0.0734(12) Uani 1 1 d . . .
C57 C -0.2822(4) 1.0136(2) 1.1118(3) 0.0944(17) Uani 1 1 d . A .
C58 C -0.2600(4) 1.05825(19) 1.0727(3) 0.0966(18) Uani 1 1 d . . .
C59 C -0.1632(4) 1.06453(19) 1.0548(3) 0.0892(16) Uani 1 1 d . A .
C60 C -0.0896(3) 1.02628(17) 1.0788(2) 0.0664(11) Uani 1 1 d . . .
C61 C 0.3310(3) 0.97966(16) 1.3604(2) 0.0605(10) Uani 1 1 d . . .
C62 C 0.3082(3) 0.9655(2) 1.4254(2) 0.0687(11) Uani 1 1 d . A .
C63 C 0.3498(4) 0.9974(3) 1.4824(3) 0.0849(15) Uani 1 1 d . . .
C64 C 0.4101(4) 1.0412(2) 1.4766(3) 0.0941(19) Uani 1 1 d . A .
C65 C 0.4363(4) 1.0556(2) 1.4136(4) 0.0951(17) Uani 1 1 d . . .
C66 C 0.3942(4) 1.0235(2) 1.3572(3) 0.0849(14) Uani 1 1 d . A .

loop_
_atom_site_aniso_label
_atom_site_aniso_U_11
_atom_site_aniso_U_22
_atom_site_aniso_U_33
_atom_site_aniso_U_23
_atom_site_aniso_U_13
_atom_site_aniso_U_12
F1A 0.079(2) 0.0565(18) 0.078(2) 0.0033(15) 0.0184(17) 0.0065(16)
F2A 0.072(2) 0.075(2) 0.101(3) -0.0136(19) 0.0127(18) 0.0196(17)
F3A 0.058(2) 0.127(3) 0.088(3) -0.024(2) 0.0200(19) -0.0040(19)
F4A 0.090(3) 0.105(3) 0.132(4) 0.004(3) 0.048(3) -0.022(2)
F5A 0.078(3) 0.066(2) 0.106(3) 0.001(2) 0.022(2) -0.0092(18)
F1B 0.067(14) 0.098(13) 0.083(14) -0.002(11) 0.028(11) -0.032(10)
F2B 0.078(10) 0.193(17) 0.114(12) -0.040(12) -0.005(9) 0.052(11)
F3B 0.072(8) 0.234(16) 0.089(9) -0.017(10) 0.022(7) 0.012(9)
F4B 0.104(9) 0.189(15) 0.089(9) -0.006(10) 0.020(8) -0.067(10)
F5B 0.094(9) 0.086(8) 0.096(9) -0.019(7) 0.017(7) -0.024(7)
F6 0.0661(14) 0.0720(14) 0.0657(15) 0.0146(12) 0.0080(11) 0.0144(11)
F7 0.0551(13) 0.0965(17) 0.0690(15) 0.0019(13) 0.0074(11) 0.0154(12)
F8 0.0691(16) 0.129(2) 0.0801(18) 0.0210(16) 0.0300(14) 0.0095(14)
F9 0.100(2) 0.155(3) 0.091(2) 0.063(2) 0.0398(17) 0.0362(19)
F10 0.0722(16) 0.122(2) 0.0837(18) 0.0431(16) 0.0223(14) 0.0343(15)
F11 0.0601(13) 0.0536(12) 0.0927(18) -0.0046(11) -0.0123(12) 0.0045(10)
F12 0.0760(16) 0.0533(13) 0.140(2) -0.0225(14) -0.0066(16) 0.0119(11)
F13 0.0802(17) 0.0675(15) 0.130(2) -0.0430(15) -0.0096(15) -0.0041(12)
F14 0.0777(18) 0.0842(18) 0.135(3) -0.0368(17) -0.0408(17) 0.0048(14)
F15 0.0735(16) 0.0597(14) 0.122(2) -0.0226(14) -0.0282(15) 0.0156(11)
F16 0.0664(14) 0.0671(13) 0.0589(14) 0.0029(11) -0.0004(11) 0.0138(10)
F17 0.1009(19) 0.0752(15) 0.0580(14) 0.0159(12) -0.0138(13) 0.0018(13)
F18 0.143(3) 0.0863(18) 0.0427(13) 0.0052(12) 0.0207(15) -0.0173(16)
F19 0.107(2) 0.0867(17) 0.0722(17) -0.0095(14) 0.0421(15) 0.0051(14)
F20 0.0722(14) 0.0677(14) 0.0667(15) 0.0033(11) 0.0135(12) 0.0149(11)
F21 0.0768(16) 0.0627(15) 0.144(3) 0.0207(16) 0.0294(17) 0.0057(12)
F22 0.077(2) 0.0816(19) 0.209(4) 0.019(2) 0.012(2) 0.0071(15)
F23 0.098(2) 0.0777(19) 0.208(4) 0.037(2) -0.043(2) 0.0104(16)
F24 0.131(3) 0.0708(17) 0.118(2) 0.0376(16) -0.033(2) -0.0120(16)
F25 0.1001(19) 0.0603(13) 0.0681(16) 0.0135(11) 0.0104(14) -0.0032(12)
F26 0.0949(19) 0.129(2) 0.0577(15) -0.0131(15) 0.0073(14) -0.0197(18)
F27 0.130(3) 0.191(4) 0.0572(18) -0.041(2) -0.0006(18) 0.014(2)
F28 0.109(2) 0.109(2) 0.120(2) -0.069(2) -0.0519(19) 0.0376(17)
F29 0.167(3) 0.083(2) 0.185(4) -0.022(2) -0.048(3) -0.046(2)
F30 0.146(3) 0.0838(19) 0.110(3) -0.0002(18) -0.003(2) -0.0477(19)
N1 0.0544(17) 0.0536(17) 0.0511(18) -0.0100(14) 0.0005(14) -0.0024(13)
N2 0.0484(16) 0.0530(16) 0.0482(17) -0.0031(13) 0.0027(13) 0.0009(12)
N3 0.0576(17) 0.0509(16) 0.0438(17) -0.0095(13) 0.0057(13) -0.0035(13)
N4 0.0584(17) 0.0442(15) 0.0404(16) -0.0052(12) 0.0024(13) -0.0017(12)
N5 0.070(2) 0.0490(16) 0.0373(16) -0.0031(13) -0.0049(14) -0.0069(13)
N6 0.0507(16) 0.0485(15) 0.0490(17) -0.0027(13) 0.0025(13) -0.0040(12)
C1 0.062(2) 0.0501(19) 0.050(2) -0.0035(16) -0.0001(17) -0.0024(16)
C2 0.054(2) 0.064(2) 0.054(2) -0.0090(18) -0.0057(17) -0.0040(17)
C3 0.056(2) 0.067(2) 0.064(3) -0.010(2) -0.0014(19) -0.0035(18)
C4 0.052(2) 0.062(2) 0.055(2) -0.0078(18) 0.0015(17) 0.0008(16)
C5 0.051(2) 0.067(2) 0.051(2) -0.0082(18) 0.0003(17) 0.0030(17)
C6 0.053(2) 0.0515(19) 0.048(2) -0.0062(16) 0.0033(16) 0.0016(15)
C7 0.062(2) 0.066(2) 0.053(2) -0.0145(19) 0.0101(18) -0.0095(18)
C8 0.059(2) 0.072(2) 0.056(2) -0.0129(19) 0.0126(19) -0.0121(18)
C9 0.056(2) 0.0510(19) 0.046(2) -0.0065(16) 0.0034(16) 0.0005(15)
C10 0.052(2) 0.056(2) 0.046(2) 0.0004(16) 0.0047(16) 0.0033(15)
C11 0.057(2) 0.0501(18) 0.0423(19) -0.0040(15) 0.0030(16) 0.0026(15)
C12 0.061(2) 0.055(2) 0.043(2) -0.0004(16) 0.0049(16) 0.0063(16)
C13 0.059(2) 0.052(2) 0.043(2) -0.0053(15) -0.0002(16) 0.0023(16)
C14 0.058(2) 0.0463(18) 0.045(2) -0.0057(15) -0.0005(16) 0.0022(15)
C15 0.0508(19) 0.0457(18) 0.046(2) -0.0069(15) 0.0005(15) 0.0001(14)
C16 0.0472(18) 0.0435(17) 0.049(2) -0.0022(14) 0.0037(15) 0.0002(13)
C17 0.0505(19) 0.0457(18) 0.057(2) -0.0022(16) 0.0025(16) -0.0031(14)
C18 0.0520(19) 0.0476(18) 0.049(2) 0.0040(15) 0.0036(16) -0.0032(15)
C19 0.0543(19) 0.0429(17) 0.0413(19) 0.0001(14) 0.0011(15) 0.0011(14)
C20 0.0504(18) 0.0462(17) 0.0432(19) 0.0018(15) 0.0015(15) -0.0008(14)
C21 0.0536(19) 0.0475(18) 0.0425(19) 0.0035(15) 0.0030(15) -0.0026(15)
C22 0.071(2) 0.0454(19) 0.048(2) 0.0022(16) -0.0025(18) -0.0016(16)
C23 0.056(2) 0.0468(18) 0.0398(19) -0.0002(14) 0.0011(15) -0.0025(15)
C24 0.0534(19) 0.0444(18) 0.045(2) -0.0052(15) 0.0003(15) 0.0002(14)
C25 0.055(2) 0.0471(19) 0.050(2) -0.0009(16) 0.0034(16) -0.0026(15)
C26 0.056(2) 0.0455(18) 0.047(2) 0.0005(15) 0.0041(16) -0.0042(15)
C27 0.067(2) 0.0403(17) 0.054(2) -0.0003(16) 0.0028(18) 0.0000(15)
C28 0.066(2) 0.0483(19) 0.056(2) -0.0102(17) 0.0012(19) -0.0020(16)
C29 0.059(2) 0.0462(18) 0.046(2) -0.0059(15) 0.0050(16) -0.0074(15)
C30 0.055(2) 0.0510(19) 0.051(2) -0.0089(16) -0.0038(17) -0.0027(15)
C31A 0.055(3) 0.060(3) 0.047(3) -0.009(2) 0.001(2) -0.002(3)
C32A 0.038(5) 0.076(8) 0.085(9) -0.029(7) -0.001(5) 0.005(5)
C33A 0.050(3) 0.075(4) 0.065(4) -0.011(3) 0.001(3) 0.006(2)
C34A 0.053(4) 0.101(5) 0.061(4) -0.017(4) 0.011(3) -0.007(3)
C35A 0.054(3) 0.087(4) 0.086(5) -0.002(4) 0.014(3) -0.008(3)
C36A 0.064(3) 0.059(3) 0.066(4) -0.002(3) 0.004(3) -0.004(3)
C31B 0.051(8) 0.135(12) 0.078(10) -0.020(10) 0.010(8) -0.033(9)
C32B 0.055(8) 0.143(12) 0.080(9) -0.022(9) 0.010(7) -0.021(9)
C33B 0.057(8) 0.164(12) 0.091(10) -0.026(10) 0.010(8) -0.007(9)
C34B 0.055(8) 0.170(12) 0.094(9) -0.024(10) 0.014(8) -0.016(8)
C35B 0.065(8) 0.162(12) 0.093(9) -0.019(9) 0.011(7) -0.028(8)
C36B 0.054(8) 0.139(12) 0.082(9) -0.022(9) 0.017(7) -0.031(9)
C37 0.054(2) 0.056(2) 0.050(2) -0.0011(17) 0.0078(17) 0.0007(15)
C38 0.056(2) 0.059(2) 0.050(2) 0.0030(17) 0.0054(17) 0.0049(16)
C39 0.053(2) 0.073(3) 0.059(2) -0.002(2) 0.0050(18) 0.0086(18)
C40 0.060(2) 0.091(3) 0.067(3) 0.006(2) 0.019(2) 0.003(2)
C41 0.072(3) 0.094(3) 0.065(3) 0.029(2) 0.018(2) 0.016(2)
C42 0.060(2) 0.077(3) 0.065(3) 0.015(2) 0.009(2) 0.016(2)
C43 0.061(2) 0.0472(18) 0.047(2) -0.0068(15) 0.0045(17) 0.0007(15)
C44 0.052(2) 0.051(2) 0.059(2) -0.0061(17) -0.0045(17) 0.0003(15)
C45 0.065(2) 0.050(2) 0.081(3) -0.0142(19) 0.002(2) 0.0083(17)
C46 0.066(2) 0.053(2) 0.078(3) -0.025(2) 0.003(2) -0.0046(18)
C47 0.059(2) 0.070(3) 0.073(3) -0.020(2) -0.016(2) 0.0023(19)
C48 0.056(2) 0.049(2) 0.073(3) -0.0125(18) -0.0102(19) 0.0072(16)
C49 0.056(2) 0.0471(18) 0.0400(19) -0.0009(15) 0.0075(15) -0.0024(15)
C50 0.061(2) 0.054(2) 0.043(2) 0.0015(16) 0.0047(17) -0.0007(16)
C51 0.080(3) 0.058(2) 0.044(2) 0.0078(17) -0.003(2) -0.0070(19)
C52 0.086(3) 0.068(2) 0.035(2) -0.0006(18) 0.0075(19) -0.011(2)
C53 0.081(3) 0.060(2) 0.053(2) -0.0051(18) 0.024(2) -0.0055(19)
C54 0.062(2) 0.054(2) 0.049(2) -0.0026(16) 0.0095(18) -0.0014(16)
C55 0.067(2) 0.0436(18) 0.058(2) 0.0016(17) -0.0075(19) -0.0014(16)
C56 0.066(3) 0.052(2) 0.099(4) 0.010(2) -0.002(2) -0.0025(18)
C57 0.062(3) 0.065(3) 0.150(5) 0.007(3) -0.005(3) -0.002(2)
C58 0.079(3) 0.057(3) 0.139(5) 0.026(3) -0.038(3) -0.002(2)
C59 0.100(4) 0.059(3) 0.096(4) 0.026(2) -0.030(3) -0.011(2)
C60 0.078(3) 0.051(2) 0.065(3) 0.0025(18) -0.009(2) -0.0071(19)
C61 0.059(2) 0.051(2) 0.067(3) -0.0157(18) -0.0091(19) 0.0046(16)
C62 0.067(3) 0.079(3) 0.056(3) -0.026(2) -0.004(2) 0.008(2)
C63 0.079(3) 0.106(4) 0.065(3) -0.025(3) -0.007(2) 0.024(3)
C64 0.084(3) 0.076(3) 0.108(4) -0.047(3) -0.038(3) 0.028(3)
C65 0.093(4) 0.064(3) 0.117(5) -0.019(3) -0.027(3) -0.009(3)
C66 0.100(4) 0.072(3) 0.075(3) -0.006(3) -0.012(3) -0.011(3)

loop_
_atom_type_symbol
_atom_type_description
_atom_type_scat_dispersion_real
_atom_type_scat_dispersion_imag
_atom_type_scat_source
C C 0.0181 0.0091 'International Tables Vol C Tables 4.2.6.8 and 6.1.1.4'
H H 0.0000 0.0000 'International Tables Vol C Tables 4.2.6.8 and 6.1.1.4'
F F 0.0727 0.0534 'International Tables Vol C Tables 4.2.6.8 and 6.1.1.4'
N N 0.0311 0.0180 'International Tables Vol C Tables 4.2.6.8 and 6.1.1.4'

loop_
_geom_angle_atom_site_label_1
_geom_angle_atom_site_label_2
_geom_angle_atom_site_label_3
_geom_angle
C1 N1 C4 110.3(3)
C1 N1 H1 124.8
C4 N1 H1 124.8
C9 N2 C6 112.0(3)
C9 N2 H2 124.0
C6 N2 H2 124.0
C14 N3 C11 111.2(3)
C14 N3 H3 124.4
C11 N3 H3 124.4
C16 N4 C19 105.9(3)
C22 N5 C21 110.1(3)
C22 N5 H5 124.9
C21 N5 H5 124.9
C29 N6 C26 105.7(3)
N1 C1 C30 124.0(3)
N1 C1 C2 106.6(3)
C30 C1 C2 129.0(3)
C3 C2 C1 108.0(3)
C3 C2 H2A 126.0
C1 C2 H2A 126.0
C2 C3 C4 109.1(4)
C2 C3 H3A 125.5
C4 C3 H3A 125.5
C5 C4 N1 125.9(3)
C5 C4 C3 128.5(4)
N1 C4 C3 105.6(3)
C4 C5 C6 124.6(3)
C4 C5 C31A 121.1(4)
C6 C5 C31A 114.2(4)
C4 C5 C31B 114.5(8)
C6 C5 C31B 116.9(8)
C31A C5 C31B 25.5(9)
N2 C6 C7 106.0(3)
N2 C6 C5 120.5(3)
C7 C6 C5 133.1(3)
C8 C7 C6 108.2(3)
C8 C7 H7 125.9
C6 C7 H7 125.9
C7 C8 C9 108.5(3)
C7 C8 H8 125.7
C9 C8 H8 125.7
N2 C9 C8 105.3(3)
N2 C9 C10 121.1(3)
C8 C9 C10 133.5(3)
C11 C10 C9 125.0(3)
C11 C10 C37 117.1(3)
C9 C10 C37 117.8(3)
N3 C11 C10 125.2(3)
N3 C11 C12 105.9(3)
C10 C11 C12 128.3(3)
C13 C12 C11 108.0(3)
C13 C12 H12 126.0
C11 C12 H12 126.0
C12 C13 C14 108.6(3)
C12 C13 H13 125.7
C14 C13 H13 125.7
N3 C14 C15 123.3(3)
N3 C14 C13 105.9(3)
C15 C14 C13 130.4(3)
C14 C15 C16 121.5(3)
C14 C15 C43 117.2(3)
C16 C15 C43 120.1(3)
N4 C16 C15 122.9(3)
N4 C16 C17 110.5(3)
C15 C16 C17 126.3(3)
C18 C17 C16 107.1(3)
C18 C17 H17 126.4
C16 C17 H17 126.4
C17 C18 C19 106.7(3)
C17 C18 H18 126.6
C19 C18 H18 126.6
C20 C19 N4 122.9(3)
C20 C19 C18 127.4(3)
N4 C19 C18 109.7(3)
C19 C20 C21 124.4(3)
C19 C20 C49 119.8(3)
C21 C20 C49 115.7(3)
N5 C21 C23 106.7(3)
N5 C21 C20 122.0(3)
C23 C21 C20 130.6(3)
N5 C22 C24 108.5(3)
N5 C22 H22 125.7
C24 C22 H22 125.7
C21 C23 C24 108.3(3)
C21 C23 H23 125.8
C24 C23 H23 125.8
C22 C24 C23 106.3(3)
C22 C24 C25 126.3(3)
C23 C24 C25 126.8(3)
C26 C25 C24 124.9(3)
C26 C25 C55 118.4(3)
C24 C25 C55 116.2(3)
C25 C26 N6 123.7(3)
C25 C26 C27 127.1(3)
N6 C26 C27 109.1(3)
C28 C27 C26 106.9(3)
C28 C27 H27 126.6
C26 C27 H27 126.6
C27 C28 C29 106.9(3)
C27 C28 H28 126.5
C29 C28 H28 126.5
N6 C29 C30 123.2(3)
N6 C29 C28 111.2(3)
C30 C29 C28 125.3(3)
C1 C30 C29 122.4(3)
C1 C30 C61 118.3(3)
C29 C30 C61 118.5(3)
C36A C31A C5 121.1(5)
C36A C31A C32A 119.6(10)
C5 C31A C32A 118.8(9)
F1A C32A C33A 123.4(13)
F1A C32A C31A 123.0(13)
C33A C32A C31A 113.2(16)
F2A C33A C34A 119.1(6)
F2A C33A C32A 116.0(9)
C34A C33A C32A 124.9(10)
F3A C34A C35A 122.4(6)
F3A C34A C33A 118.9(7)
C35A C34A C33A 118.7(7)
C34A C35A F4A 119.1(6)
C34A C35A C36A 121.1(6)
F4A C35A C36A 119.8(6)
F5A C36A C31A 119.4(5)
F5A C36A C35A 118.2(5)
C31A C36A C35A 122.4(5)
C32B C31B C36B 120.0
C32B C31B C5 113.0(14)
C36B C31B C5 126.1(14)
F1B C32B C33B 113(3)
F1B C32B C31B 127(3)
C33B C32B C31B 120.0
F2B C33B C32B 123(2)
F2B C33B C34B 116(2)
C32B C33B C34B 120.0
F3B C34B C33B 122.8(19)
F3B C34B C35B 117.2(19)
C33B C34B C35B 120.0
F4B C35B C36B 119.7(18)
F4B C35B C34B 119.8(18)
C36B C35B C34B 120.0
F5B C36B C35B 119.2(15)
F5B C36B C31B 120.7(15)
C35B C36B C31B 120.0
C42 C37 C38 116.0(4)
C42 C37 C10 122.5(3)
C38 C37 C10 121.5(3)
F6 C38 C39 117.8(3)
F6 C38 C37 119.7(3)
C39 C38 C37 122.5(4)
F7 C39 C38 120.6(4)
F7 C39 C40 120.0(4)
C38 C39 C40 119.3(4)
F8 C40 C41 121.3(4)
F8 C40 C39 119.7(4)
C41 C40 C39 119.0(4)
F9 C41 C42 121.0(4)
F9 C41 C40 118.8(4)
C42 C41 C40 120.2(4)
F10 C42 C41 117.6(4)
F10 C42 C37 119.3(4)
C41 C42 C37 123.0(4)
C48 C43 C44 116.8(3)
C48 C43 C15 122.5(3)
C44 C43 C15 120.7(3)
F11 C44 C45 118.6(3)
F11 C44 C43 119.7(3)
C45 C44 C43 121.7(4)
F12 C45 C46 120.0(3)
F12 C45 C44 119.9(4)
C46 C45 C44 120.0(4)
F13 C46 C47 120.4(4)
F13 C46 C45 120.3(4)
C47 C46 C45 119.3(3)
F14 C47 C46 119.3(4)
F14 C47 C48 120.4(4)
C46 C47 C48 120.3(4)
F15 C48 C47 118.4(3)
F15 C48 C43 119.7(3)
C47 C48 C43 121.8(3)
C50 C49 C54 116.8(3)
C50 C49 C20 120.8(3)
C54 C49 C20 122.4(3)
F16 C50 C49 120.5(3)
F16 C50 C51 117.4(3)
C49 C50 C51 122.2(4)
F17 C51 C52 120.9(4)
F17 C51 C50 120.1(4)
C52 C51 C50 119.1(4)
F18 C52 C51 119.3(4)
F18 C52 C53 119.2(4)
C51 C52 C53 121.5(4)
F19 C53 C52 120.8(4)
F19 C53 C54 120.7(4)
C52 C53 C54 118.4(4)
F20 C54 C53 118.3(3)
F20 C54 C49 119.6(3)
C53 C54 C49 122.1(4)
C56 C55 C60 117.7(4)
C56 C55 C25 120.9(3)
C60 C55 C25 121.4(4)
F21 C56 C55 120.7(4)
F21 C56 C57 117.7(4)
C55 C56 C57 121.5(4)
F22 C57 C58 120.4(5)
F22 C57 C56 120.4(5)
C58 C57 C56 119.2(5)
F23 C58 C57 119.4(5)
F23 C58 C59 120.1(5)
C57 C58 C59 120.5(4)
F24 C59 C60 120.7(5)
F24 C59 C58 120.2(4)
C60 C59 C58 119.1(4)
F25 C60 C59 118.3(4)
F25 C60 C55 119.8(4)
C59 C60 C55 121.9(5)
C66 C61 C62 116.3(4)
C66 C61 C30 123.7(4)
C62 C61 C30 120.0(4)
F26 C62 C61 120.9(3)
F26 C62 C63 119.2(5)
C61 C62 C63 119.9(5)
F27 C63 C64 118.7(5)
F27 C63 C62 119.6(6)
C64 C63 C62 121.7(5)
C63 C64 F28 121.3(7)
C63 C64 C65 120.1(5)
F28 C64 C65 118.6(6)
F29 C65 C64 122.0(5)
F29 C65 C66 120.4(7)
C64 C65 C66 117.6(5)
C61 C66 F30 119.1(4)
C61 C66 C65 124.4(6)
F30 C66 C65 116.5(5)

loop_
_geom_bond_atom_site_label_1
_geom_bond_atom_site_label_2
_geom_bond_distance
F1A C32A 1.18(2)
F2A C33A 1.347(6)
F3A C34A 1.334(8)
F4A C35A 1.358(7)
F5A C36A 1.340(7)
F1B C32B 0.88(5)
F2B C33B 1.34(2)
F3B C34B 1.346(18)
F4B C35B 1.30(2)
F5B C36B 1.36(2)
F6 C38 1.338(4)
F7 C39 1.340(4)
F8 C40 1.333(5)
F9 C41 1.336(5)
F10 C42 1.343(4)
F11 C44 1.333(4)
F12 C45 1.339(4)
F13 C46 1.336(4)
F14 C47 1.340(4)
F15 C48 1.343(4)
F16 C50 1.347(4)
F17 C51 1.346(4)
F18 C52 1.351(4)
F19 C53 1.330(5)
F20 C54 1.346(4)
F21 C56 1.336(5)
F22 C57 1.341(6)
F23 C58 1.349(5)
F24 C59 1.347(5)
F25 C60 1.351(5)
F26 C62 1.310(5)
F27 C63 1.315(6)
F28 C64 1.340(5)
F29 C65 1.329(6)
F30 C66 1.378(6)
N1 C1 1.369(4)
N1 C4 1.383(5)
N1 H1 0.8800
N2 C9 1.367(4)
N2 C6 1.369(4)
N2 H2 0.8800
N3 C14 1.368(4)
N3 C11 1.370(4)
N3 H3 0.8800
N4 C16 1.351(4)
N4 C19 1.392(4)
N5 C22 1.346(4)
N5 C21 1.377(4)
N5 H5 0.8800
N6 C29 1.343(4)
N6 C26 1.401(4)
C1 C30 1.386(5)
C1 C2 1.449(5)
C2 C3 1.336(5)
C2 H2A 0.9500
C3 C4 1.449(5)
C3 H3A 0.9500
C4 C5 1.378(5)
C5 C6 1.426(5)
C5 C31A 1.469(7)
C5 C31B 1.583(13)
C6 C7 1.401(5)
C7 C8 1.381(5)
C7 H7 0.9500
C8 C9 1.414(5)
C8 H8 0.9500
C9 C10 1.433(5)
C10 C11 1.379(5)
C10 C37 1.500(5)
C11 C12 1.445(5)
C12 C13 1.352(5)
C12 H12 0.9500
C13 C14 1.442(5)
C13 H13 0.9500
C14 C15 1.389(5)
C15 C16 1.419(5)
C15 C43 1.499(5)
C16 C17 1.455(5)
C17 C18 1.343(5)
C17 H17 0.9500
C18 C19 1.450(5)
C18 H18 0.9500
C19 C20 1.377(5)
C20 C21 1.433(5)
C20 C49 1.486(5)
C21 C23 1.384(4)
C22 C24 1.392(5)
C22 H22 0.9500
C23 C24 1.407(5)
C23 H23 0.9500
C24 C25 1.448(5)
C25 C26 1.366(5)
C25 C55 1.502(5)
C26 C27 1.456(5)
C27 C28 1.340(5)
C27 H27 0.9500
C28 C29 1.450(5)
C28 H28 0.9500
C29 C30 1.430(5)
C30 C61 1.498(5)
C31A C36A 1.376(7)
C31A C32A 1.482(18)
C32A C33A 1.44(2)
C33A C34A 1.378(9)
C34A C35A 1.357(10)
C35A C36A 1.384(8)
C31B C32B 1.3900
C31B C36B 1.3900
C32B C33B 1.3900
C33B C34B 1.3900
C34B C35B 1.3900
C35B C36B 1.3900
C37 C42 1.376(6)
C37 C38 1.398(5)
C38 C39 1.374(5)
C39 C40 1.396(6)
C40 C41 1.377(6)
C41 C42 1.366(6)
C43 C48 1.381(5)
C43 C44 1.387(5)
C44 C45 1.373(5)
C45 C46 1.372(6)
C46 C47 1.370(6)
C47 C48 1.371(5)
C49 C50 1.375(5)
C49 C54 1.391(5)
C50 C51 1.393(5)
C51 C52 1.352(6)
C52 C53 1.378(6)
C53 C54 1.388(5)
C55 C56 1.379(6)
C55 C60 1.388(5)
C56 C57 1.395(6)
C57 C58 1.365(7)
C58 C59 1.394(8)
C59 C60 1.370(6)
C61 C66 1.342(6)
C61 C62 1.406(6)
C62 C63 1.407(6)
C63 C64 1.324(8)
C64 C65 1.386(9)
C65 C66 1.403(7)

loop_
_cod_changelog_entry_id
_cod_changelog_entry_author
_cod_changelog_entry_date
_cod_changelog_entry_text
1 'Vaitkus, Antanas' 2024-11-17T19:46:27+02:00
;
 Replaced the '\Y' character sequence with the backslash character ('\')
 in multiple data values.
;
